data_4060482
loop_
_publ_author_name
'Vojtech Jancik'
'Leslie W. Pineda'
'A. Claudia St\"uckl'
'Herbert W. Roesky'
'Regine Herbst-Irmer'

_journal_name_full Organometallics
_journal_paper_doi 10.1021/om049400b
_journal_year 2005
_chemical_formula_moiety 'C35 H53 Cl2 N2 Ti'
_chemical_formula_sum 'C35 H53 Cl2 N2 Ti'
_chemical_formula_weight 620.59
_space_group_IT_number 14
_space_group_name_Hall '-P 2ybc'
_symmetry_cell_setting monoclinic
_symmetry_space_group_name_Hall '-P 2ybc'
_symmetry_space_group_name_H-M 'P 1 21/c 1'
_cell_angle_alpha 90.00
_cell_angle_beta 103.587(2)
_cell_angle_gamma 90.00
_cell_formula_units_Z 4
_cell_length_a 16.5273(17)
_cell_length_b 18.0577(19)
_cell_length_c 11.9950(12)
_cell_measurement_temperature 118(2)
_cell_volume 3479.7(6)
_diffrn_ambient_temperature 118(2)
_exptl_crystal_density_diffrn 1.185
_cod_depositor_comments
;
The following automatic conversions were performed:
'_symmetry_cell_setting' value 'Monoclinic' changed to 'monoclinic'
according to '/home/saulius/struct/CIF-dictionaries/cif_core.dic'
dictionary named 'cif_core.dic' version 2.4.1 from 2010-06-29.

Automatic conversion script
Id: cif_fix_enum 1527 2010-12-29 10:47:43Z saulius 
;
_cod_original_sg_symbol_H-M 'P 21/c'
_cod_database_code 4060482

loop_
_symmetry_equiv_pos_as_xyz
'x, y, z'
'-x, y+1/2, -z+1/2'
'-x, -y, -z'
'x, -y-1/2, z-1/2'

loop_
_atom_site_label
_atom_site_type_symbol
_atom_site_fract_x
_atom_site_fract_y
_atom_site_fract_z
_atom_site_U_iso_or_equiv
_atom_site_adp_type
_atom_site_occupancy
_atom_site_symmetry_multiplicity
_atom_site_calc_flag
_atom_site_refinement_flags
_atom_site_disorder_assembly
_atom_site_disorder_group
Ti1 Ti 0.25706(2) 0.43920(2) 0.98259(3) 0.02032(10) Uani 1 1 d . . .
Cl2 Cl 0.14666(4) 0.36093(3) 0.96266(5) 0.02947(14) Uani 1 1 d . . .
Cl3 Cl 0.36501(3) 0.38015(3) 0.92721(5) 0.02764(13) Uani 1 1 d . . .
N4 N 0.24604(10) 0.54126(9) 0.92667(13) 0.0181(4) Uani 1 1 d . . .
C5 C 0.32096(12) 0.57588(10) 0.97156(17) 0.0185(4) Uani 1 1 d . . .
C6 C 0.36374(13) 0.56140(11) 1.08269(17) 0.0202(4) Uani 1 1 d . . .
C7 C 0.34111(12) 0.52359(11) 1.17734(16) 0.0183(4) Uani 1 1 d . . .
N8 N 0.28724(10) 0.46887(9) 1.15243(13) 0.0172(4) Uani 1 1 d . . .
C9 C 0.18070(12) 0.57317(11) 0.83896(16) 0.0196(4) Uani 1 1 d . . .
C10 C 0.14299(13) 0.63956(11) 0.86064(17) 0.0218(5) Uani 1 1 d . . .
C11 C 0.08414(14) 0.67225(12) 0.7714(2) 0.0270(5) Uani 1 1 d . . .
C12 C 0.06256(14) 0.63986(13) 0.6640(2) 0.0298(5) Uani 1 1 d . . .
C13 C 0.09585(14) 0.57184(13) 0.64662(18) 0.0278(5) Uani 1 1 d . . .
C14 C 0.15409(13) 0.53618(12) 0.73248(17) 0.0227(5) Uani 1 1 d . . .
C15 C 0.18818(14) 0.46201(13) 0.70596(18) 0.0275(5) Uani 1 1 d . . .
C16 C 0.11932(18) 0.40602(15) 0.6600(2) 0.0365(6) Uani 1 1 d . . .
C17 C 0.24665(17) 0.46937(17) 0.6244(2) 0.0378(6) Uani 1 1 d . . .
C18 C 0.16062(15) 0.67612(12) 0.97867(19) 0.0276(5) Uani 1 1 d . . .
C19 C 0.1914(2) 0.75613(15) 0.9790(3) 0.0423(7) Uani 1 1 d . . .
C20 C 0.08338(18) 0.67457(16) 1.0265(2) 0.0377(6) Uani 1 1 d . . .
C21 C 0.36882(12) 0.62295(11) 0.89898(17) 0.0213(5) Uani 1 1 d . . .
C22 C 0.31679(15) 0.65685(13) 0.7876(2) 0.0267(5) Uani 1 1 d . . .
C23 C 0.41639(16) 0.68736(13) 0.9701(2) 0.0290(5) Uani 1 1 d . . .
C24 C 0.43204(15) 0.56984(13) 0.8662(2) 0.0286(5) Uani 1 1 d . . .
C25 C 0.38336(13) 0.55521(11) 1.29698(16) 0.0222(5) Uani 1 1 d . . .
C26 C 0.3569(2) 0.63709(14) 1.2959(2) 0.0383(6) Uani 1 1 d . . .
C27 C 0.47807(16) 0.55008(17) 1.3159(2) 0.0360(6) Uani 1 1 d . . .
C28 C 0.36061(16) 0.51866(14) 1.40031(19) 0.0277(5) Uani 1 1 d . . .
C29 C 0.25551(12) 0.42345(11) 1.23311(16) 0.0187(4) Uani 1 1 d . . .
C30 C 0.29647(13) 0.35613(11) 1.26927(17) 0.0216(5) Uani 1 1 d . . .
C31 C 0.26278(14) 0.31114(12) 1.34142(19) 0.0262(5) Uani 1 1 d . . .
C32 C 0.19187(14) 0.33077(12) 1.37510(19) 0.0268(5) Uani 1 1 d . . .
C33 C 0.15205(14) 0.39641(12) 1.33609(18) 0.0239(5) Uani 1 1 d . . .
C34 C 0.18155(12) 0.44338(11) 1.26307(16) 0.0191(4) Uani 1 1 d . . .
C35 C 0.13149(13) 0.51214(12) 1.21838(18) 0.0223(5) Uani 1 1 d . . .
C36 C 0.12173(18) 0.56469(15) 1.3144(2) 0.0352(6) Uani 1 1 d . . .
C37 C 0.04554(15) 0.48946(14) 1.1493(2) 0.0295(5) Uani 1 1 d . . .
C38 C 0.37424(14) 0.33006(12) 1.23415(19) 0.0256(5) Uani 1 1 d . . .
C39 C 0.35679(18) 0.25828(13) 1.1633(2) 0.0339(6) Uani 1 1 d . . .
C40 C 0.44745(16) 0.31826(15) 1.3373(2) 0.0356(6) Uani 1 1 d . . .
H41 H 0.4151(12) 0.5821(10) 1.1029(15) 0.009(5) Uiso 1 1 d . . .
H42 H 0.0601(12) 0.7162(12) 0.7850(17) 0.021(6) Uiso 1 1 d . . .
H43 H 0.0216(13) 0.6627(12) 0.6051(19) 0.028(6) Uiso 1 1 d . . .
H44 H 0.0802(13) 0.5501(12) 0.575(2) 0.034(7) Uiso 1 1 d . . .
H45 H 0.2241(13) 0.4421(12) 0.7763(19) 0.028(6) Uiso 1 1 d . . .
H46 H 0.0799(15) 0.4024(13) 0.712(2) 0.041(7) Uiso 1 1 d . . .
H47 H 0.0888(15) 0.4210(13) 0.585(2) 0.045(7) Uiso 1 1 d . . .
H48 H 0.1430(14) 0.3576(14) 0.652(2) 0.039(7) Uiso 1 1 d . . .
H49 H 0.2137(15) 0.4901(13) 0.550(2) 0.041(7) Uiso 1 1 d . . .
H50 H 0.2705(15) 0.4218(15) 0.609(2) 0.050(8) Uiso 1 1 d . . .
H51 H 0.2942(16) 0.5008(14) 0.654(2) 0.044(7) Uiso 1 1 d . . .
H52 H 0.2016(14) 0.6489(12) 1.0283(19) 0.033(6) Uiso 1 1 d . . .
H53 H 0.2420(18) 0.7600(15) 0.949(2) 0.062(9) Uiso 1 1 d . . .
H54 H 0.2078(16) 0.7785(15) 1.058(2) 0.055(8) Uiso 1 1 d . . .
H55 H 0.1464(18) 0.7810(16) 0.938(2) 0.062(10) Uiso 1 1 d . . .
H56 H 0.0641(15) 0.6275(14) 1.027(2) 0.039(7) Uiso 1 1 d . . .
H57 H 0.0939(15) 0.6927(14) 1.103(2) 0.049(8) Uiso 1 1 d . . .
H58 H 0.0356(15) 0.7015(13) 0.981(2) 0.033(7) Uiso 1 1 d . . .
H59 H 0.2751(13) 0.6958(12) 0.7991(17) 0.025(6) Uiso 1 1 d . . .
H60 H 0.2892(14) 0.6181(13) 0.731(2) 0.032(6) Uiso 1 1 d . . .
H61 H 0.3586(14) 0.6826(13) 0.752(2) 0.037(7) Uiso 1 1 d . . .
H62 H 0.3758(14) 0.7185(13) 1.0023(19) 0.034(7) Uiso 1 1 d . . .
H63 H 0.4626(14) 0.6704(13) 1.034(2) 0.036(7) Uiso 1 1 d . . .
H64 H 0.4429(14) 0.7176(13) 0.922(2) 0.034(7) Uiso 1 1 d . . .
H65 H 0.4738(15) 0.5521(13) 0.933(2) 0.041(7) Uiso 1 1 d . . .
H66 H 0.4021(13) 0.5271(12) 0.8235(18) 0.025(6) Uiso 1 1 d . . .
H67 H 0.4623(14) 0.5929(12) 0.816(2) 0.034(7) Uiso 1 1 d . . .
H68 H 0.2943(16) 0.6423(13) 1.279(2) 0.043(8) Uiso 1 1 d . . .
H69 H 0.3775(14) 0.6647(13) 1.241(2) 0.035(7) Uiso 1 1 d . . .
H70 H 0.3805(15) 0.6575(13) 1.374(2) 0.044(7) Uiso 1 1 d . . .
H71 H 0.4994(15) 0.5759(14) 1.260(2) 0.048(8) Uiso 1 1 d . . .
H72 H 0.4969(16) 0.4983(16) 1.318(2) 0.057(9) Uiso 1 1 d . . .
H73 H 0.5020(15) 0.5739(13) 1.387(2) 0.042(7) Uiso 1 1 d . . .
H74 H 0.3918(13) 0.5438(12) 1.4682(18) 0.024(6) Uiso 1 1 d . . .
H75 H 0.3775(15) 0.4689(15) 1.408(2) 0.050(8) Uiso 1 1 d . . .
H76 H 0.2998(15) 0.5216(12) 1.3962(19) 0.032(6) Uiso 1 1 d . . .
H77 H 0.2898(13) 0.2658(12) 1.3673(17) 0.025(6) Uiso 1 1 d . . .
H78 H 0.1691(13) 0.2978(12) 1.4231(18) 0.027(6) Uiso 1 1 d . . .
H79 H 0.1013(13) 0.4078(11) 1.3572(17) 0.020(6) Uiso 1 1 d . . .
H80 H 0.1603(12) 0.5385(11) 1.1690(17) 0.019(5) Uiso 1 1 d . . .
H81 H 0.1739(16) 0.5783(13) 1.357(2) 0.038(7) Uiso 1 1 d . . .
H82 H 0.0897(16) 0.5415(15) 1.362(2) 0.052(8) Uiso 1 1 d . . .
H83 H 0.0925(14) 0.6098(13) 1.282(2) 0.037(7) Uiso 1 1 d . . .
H84 H 0.0137(13) 0.5320(13) 1.1199(18) 0.029(6) Uiso 1 1 d . . .
H85 H 0.0488(14) 0.4591(14) 1.085(2) 0.042(7) Uiso 1 1 d . . .
H86 H 0.0122(14) 0.4609(13) 1.198(2) 0.041(7) Uiso 1 1 d . . .
H87 H 0.3880(12) 0.3675(11) 1.1854(18) 0.021(6) Uiso 1 1 d . . .
H88 H 0.3088(15) 0.2639(13) 1.102(2) 0.036(7) Uiso 1 1 d . . .
H89 H 0.3442(14) 0.2185(13) 1.208(2) 0.035(7) Uiso 1 1 d . . .
H90 H 0.4100(17) 0.2435(15) 1.136(2) 0.058(8) Uiso 1 1 d . . .
H91 H 0.4321(15) 0.2838(15) 1.391(2) 0.052(8) Uiso 1 1 d . . .
H92 H 0.4986(14) 0.3029(12) 1.3114(19) 0.032(6) Uiso 1 1 d . . .
H93 H 0.4638(17) 0.3670(16) 1.381(2) 0.064(9) Uiso 1 1 d . . .

loop_
_atom_site_aniso_label
_atom_site_aniso_U_11
_atom_site_aniso_U_22
_atom_site_aniso_U_33
_atom_site_aniso_U_23
_atom_site_aniso_U_13
_atom_site_aniso_U_12
Ti1 0.0295(2) 0.01442(18) 0.01590(18) -0.00095(15) 0.00303(15) 0.00138(16)
Cl2 0.0369(3) 0.0231(3) 0.0289(3) -0.0022(2) 0.0087(2) -0.0051(2)
Cl3 0.0276(3) 0.0223(3) 0.0314(3) -0.0045(2) 0.0036(2) 0.0024(2)
N4 0.0222(9) 0.0168(9) 0.0151(8) 0.0003(6) 0.0040(7) -0.0005(7)
C5 0.0201(11) 0.0155(10) 0.0204(10) -0.0007(8) 0.0057(8) 0.0007(8)
C6 0.0179(11) 0.0195(10) 0.0207(10) -0.0007(9) -0.0004(8) -0.0039(9)
C7 0.0202(10) 0.0163(10) 0.0175(10) 0.0013(8) 0.0025(8) 0.0046(8)
N8 0.0212(9) 0.0141(8) 0.0161(8) 0.0020(7) 0.0037(7) 0.0021(7)
C9 0.0189(11) 0.0233(11) 0.0163(10) 0.0053(8) 0.0038(8) -0.0036(9)
C10 0.0228(11) 0.0215(11) 0.0208(11) 0.0051(8) 0.0044(9) -0.0005(9)
C11 0.0264(12) 0.0221(12) 0.0323(13) 0.0083(10) 0.0064(10) 0.0012(10)
C12 0.0233(12) 0.0385(14) 0.0247(12) 0.0147(11) 0.0000(10) -0.0016(11)
C13 0.0272(12) 0.0395(14) 0.0158(11) 0.0029(10) 0.0030(9) -0.0061(11)
C14 0.0215(11) 0.0294(12) 0.0178(11) 0.0013(9) 0.0062(9) -0.0031(9)
C15 0.0299(13) 0.0352(13) 0.0149(11) -0.0017(9) 0.0002(9) -0.0001(10)
C16 0.0443(16) 0.0368(15) 0.0283(14) -0.0061(11) 0.0079(12) -0.0051(13)
C17 0.0349(15) 0.0499(17) 0.0301(14) -0.0120(13) 0.0106(12) -0.0005(13)
C18 0.0322(13) 0.0204(11) 0.0273(12) -0.0005(9) 0.0011(10) 0.0063(10)
C19 0.0462(18) 0.0328(15) 0.0512(18) -0.0140(13) 0.0182(15) -0.0117(14)
C20 0.0508(18) 0.0301(14) 0.0347(16) -0.0028(12) 0.0154(13) -0.0061(13)
C21 0.0211(11) 0.0205(10) 0.0219(11) 0.0047(8) 0.0041(9) -0.0019(9)
C22 0.0269(13) 0.0270(12) 0.0252(12) 0.0092(10) 0.0039(10) -0.0035(11)
C23 0.0307(14) 0.0196(12) 0.0338(14) 0.0067(10) 0.0019(11) -0.0055(10)
C24 0.0284(13) 0.0274(13) 0.0329(14) 0.0048(11) 0.0129(11) -0.0018(11)
C25 0.0278(12) 0.0210(11) 0.0161(10) -0.0021(8) 0.0020(9) -0.0007(9)
C26 0.063(2) 0.0224(13) 0.0277(14) -0.0050(11) 0.0075(13) 0.0004(13)
C27 0.0315(14) 0.0526(18) 0.0203(13) -0.0045(12) -0.0013(10) -0.0079(13)
C28 0.0347(14) 0.0300(13) 0.0161(11) -0.0035(10) 0.0014(10) -0.0027(11)
C29 0.0236(11) 0.0185(10) 0.0127(10) 0.0001(8) 0.0018(8) -0.0035(9)
C30 0.0266(12) 0.0185(10) 0.0181(10) 0.0001(8) 0.0023(9) -0.0016(9)
C31 0.0350(13) 0.0183(11) 0.0236(12) 0.0053(9) 0.0035(10) 0.0033(10)
C32 0.0346(14) 0.0239(12) 0.0228(12) 0.0058(9) 0.0087(10) -0.0009(10)
C33 0.0231(12) 0.0266(12) 0.0222(11) -0.0003(9) 0.0058(9) -0.0012(9)
C34 0.0231(11) 0.0180(10) 0.0145(10) -0.0001(8) 0.0011(8) -0.0008(9)
C35 0.0264(12) 0.0215(11) 0.0210(11) 0.0022(9) 0.0095(9) 0.0018(9)
C36 0.0376(15) 0.0288(13) 0.0354(14) -0.0056(12) 0.0005(12) 0.0073(12)
C37 0.0315(13) 0.0315(13) 0.0227(12) 0.0031(10) 0.0008(10) 0.0056(11)
C38 0.0295(13) 0.0214(11) 0.0274(12) 0.0108(9) 0.0096(10) 0.0047(9)
C39 0.0464(17) 0.0243(13) 0.0344(15) 0.0034(11) 0.0167(13) 0.0069(12)
C40 0.0327(15) 0.0356(15) 0.0376(15) 0.0131(12) 0.0065(12) 0.0074(12)

loop_
_geom_bond_atom_site_label_1
_geom_bond_atom_site_label_2
_geom_bond_distance
_geom_bond_site_symmetry_2
_geom_bond_publ_flag
Ti1 N4 1.9551(16) . ?
Ti1 N8 2.0515(16) . ?
Ti1 Cl2 2.2757(7) . ?
Ti1 Cl3 2.3062(7) . ?
Ti1 C5 2.700(2) . ?
N4 C5 1.379(2) . ?
N4 C9 1.439(2) . ?
C5 C6 1.379(3) . ?
C5 C21 1.559(3) . ?
C6 C7 1.447(3) . ?
C6 H41 0.907(19) . ?
C7 N8 1.317(2) . ?
C7 C25 1.550(3) . ?
N8 C29 1.457(2) . ?
C9 C10 1.403(3) . ?
C9 C14 1.417(3) . ?
C10 C11 1.397(3) . ?
C10 C18 1.527(3) . ?
C11 C12 1.384(3) . ?
C11 H42 0.92(2) . ?
C12 C13 1.381(3) . ?
C12 H43 0.95(2) . ?
C13 C14 1.392(3) . ?
C13 H44 0.93(2) . ?
C14 C15 1.515(3) . ?
C15 C16 1.525(3) . ?
C15 C17 1.534(3) . ?
C15 H45 0.98(2) . ?
C16 H46 1.00(2) . ?
C16 H47 0.96(3) . ?
C16 H48 0.97(2) . ?
C17 H49 1.00(2) . ?
C17 H50 0.98(3) . ?
C17 H51 0.97(3) . ?
C18 C20 1.518(3) . ?
C18 C19 1.531(3) . ?
C18 H52 0.93(2) . ?
C19 H53 0.98(3) . ?
C19 H54 1.01(3) . ?
C19 H55 0.91(3) . ?
C20 H56 0.91(3) . ?
C20 H57 0.95(3) . ?
C20 H58 0.98(2) . ?
C21 C24 1.536(3) . ?
C21 C22 1.536(3) . ?
C21 C23 1.544(3) . ?
C22 H59 1.02(2) . ?
C22 H60 1.00(2) . ?
C22 H61 1.01(2) . ?
C23 H62 1.02(2) . ?
C23 H63 0.99(2) . ?
C23 H64 0.97(2) . ?
C24 H65 0.98(2) . ?
C24 H66 0.99(2) . ?
C24 H67 0.96(2) . ?
C25 C28 1.527(3) . ?
C25 C27 1.531(3) . ?
C25 C26 1.541(3) . ?
C26 H68 1.01(3) . ?
C26 H69 0.95(2) . ?
C26 H70 0.99(3) . ?
C27 H71 0.95(3) . ?
C27 H72 0.98(3) . ?
C27 H73 0.95(3) . ?
C28 H74 0.97(2) . ?
C28 H75 0.94(3) . ?
C28 H76 1.00(2) . ?
C29 C34 1.400(3) . ?
C29 C30 1.409(3) . ?
C30 C31 1.395(3) . ?
C30 C38 1.518(3) . ?
C31 C32 1.373(3) . ?
C31 H77 0.95(2) . ?
C32 C33 1.383(3) . ?
C32 H78 0.96(2) . ?
C33 C34 1.388(3) . ?
C33 H79 0.95(2) . ?
C34 C35 1.518(3) . ?
C35 C37 1.523(3) . ?
C35 C36 1.530(3) . ?
C35 H80 0.97(2) . ?
C36 H81 0.93(2) . ?
C36 H82 0.96(3) . ?
C36 H83 0.98(2) . ?
C37 H84 0.95(2) . ?
C37 H85 0.96(3) . ?
C37 H86 1.03(2) . ?
C38 C40 1.529(3) . ?
C38 C39 1.540(3) . ?
C38 H87 0.96(2) . ?
C39 H88 0.95(2) . ?
C39 H89 0.95(2) . ?
C39 H90 1.04(3) . ?
C40 H91 0.97(3) . ?
C40 H92 1.01(2) . ?
C40 H93 1.03(3) . ?
